data_7026176
loop_
_publ_author_name
'Lobana, Tarlok S.'
'Sultana, Razia'
'Hundal, Geeta'
'Butcher, Ray J.'

_publ_section_title
;
 Metal mediated C-S rupture of heterocyclic thioamides: in situ generation
 of 2,2'-thio-di-2-imidazoline, 1,1'-dimethyl-2,2'-di-imidazolylsulfide,
 SO4(2-) and their variable coordination to Cu(II).
;
_journal_issue 34
_journal_name_full 'Dalton transactions (Cambridge, England : 2003)'
_journal_page_first 7870
_journal_page_last 7872
_journal_paper_doi 10.1039/c0dt00252f
_journal_volume 39
_journal_year 2010
_chemical_formula_moiety 'C16 H20 Cl4 Cu2 N8 S2'
_chemical_formula_sum 'C16 H20 Cl4 Cu2 N8 S2'
_chemical_formula_weight 657.44
_chemical_name_systematic
;
?
;
_space_group_IT_number 14
_symmetry_cell_setting monoclinic
_symmetry_space_group_name_Hall '-P 2yn'
_symmetry_space_group_name_H-M 'P 1 21/n 1'
_atom_sites_solution_hydrogens geom
_atom_sites_solution_primary direct
_atom_sites_solution_secondary difmap
_audit_creation_method SHELXL-97
_cell_angle_alpha 90.00
_cell_angle_beta 94.280(10)
_cell_angle_gamma 90.00
_cell_formula_units_Z 2
_cell_length_a 9.0530(10)
_cell_length_b 8.4020(10)
_cell_length_c 15.754(3)
_cell_measurement_temperature 296(2)
_cell_volume 1195.0(3)
_computing_cell_refinement XSCANS
_computing_data_collection XSCANS
_computing_data_reduction 'SHELXTL-PC (Sheldrick, 1993)'
_computing_molecular_graphics 'ORTEP,Mercury(Farrugia,1997;Bruno et.al.,2002)'
_computing_publication_material 'WINGX,(Farrugia, 1999)'
_computing_structure_refinement 'SHELXL-97 (Sheldrick, 1997)'
_computing_structure_solution 'SIR-92 (Altamore et. al., 1992)'
_diffrn_ambient_temperature 296(2)
_diffrn_measured_fraction_theta_full 1.000
_diffrn_measured_fraction_theta_max 1.000
_diffrn_measurement_device_type 'Siemens P4 diffractometer'
_diffrn_measurement_method \t-2\t
_diffrn_radiation_monochromator graphite
_diffrn_radiation_source 'fine-focus sealed tube'
_diffrn_radiation_type MoK\a
_diffrn_radiation_wavelength 0.71073
_diffrn_reflns_av_R_equivalents 0.0193
_diffrn_reflns_av_sigmaI/netI 0.0409
_diffrn_reflns_limit_h_max 10
_diffrn_reflns_limit_h_min 0
_diffrn_reflns_limit_k_max 10
_diffrn_reflns_limit_k_min 0
_diffrn_reflns_limit_l_max 19
_diffrn_reflns_limit_l_min -19
_diffrn_reflns_number 2365
_diffrn_reflns_theta_full 25.50
_diffrn_reflns_theta_max 25.50
_diffrn_reflns_theta_min 2.52
_diffrn_standards_decay_% none
_diffrn_standards_interval_count 50
_diffrn_standards_number 3
_exptl_absorpt_coefficient_mu 2.425
_exptl_absorpt_correction_T_max 0.7684
_exptl_absorpt_correction_T_min 0.6062
_exptl_absorpt_correction_type psi-scan
_exptl_absorpt_process_details 'PSISCANS, North e al., 1968'
_exptl_crystal_density_diffrn 1.827
_exptl_crystal_density_method 'not measured'
_exptl_crystal_description prism
_exptl_crystal_F_000 660
_exptl_crystal_size_max 0.20
_exptl_crystal_size_mid 0.10
_exptl_crystal_size_min 0.10
_refine_diff_density_max 0.467
_refine_diff_density_min -0.342
_refine_diff_density_rms 0.089
_refine_ls_extinction_method none
_refine_ls_goodness_of_fit_ref 1.003
_refine_ls_hydrogen_treatment none
_refine_ls_matrix_type full
_refine_ls_number_parameters 145
_refine_ls_number_reflns 2219
_refine_ls_number_restraints 0
_refine_ls_restrained_S_all 1.003
_refine_ls_R_factor_all 0.0430
_refine_ls_R_factor_gt 0.0344
_refine_ls_shift/su_max 0.000
_refine_ls_shift/su_mean 0.000
_refine_ls_structure_factor_coef Fsqd
_refine_ls_weighting_details 'calc w=1/[\s^2^(Fo^2^)+(0.0588P)^2^+0.0000P] where P=(Fo^2^+2Fc^2^)/3'
_refine_ls_weighting_scheme calc
_refine_ls_wR_factor_gt 0.0899
_refine_ls_wR_factor_ref 0.0929
_reflns_number_gt 1859
_reflns_number_total 2219
_reflns_threshold_expression >2sigma(I)
_cod_data_source_file c0dt00252f.txt
_cod_data_source_block '[Cu2{?2-N,N-(N2C4H5)2S}2(\m-Cl)2Cl2]'
_cod_original_sg_symbol_Hall '- P 2yn'
_cod_original_sg_symbol_H-M 'P 21/n'
_cod_database_code 7026176

loop_
_symmetry_equiv_pos_as_xyz
'x, y, z'
'-x+1/2, y+1/2, -z+1/2'
'-x, -y, -z'
'x-1/2, -y-1/2, z-1/2'

loop_
_atom_site_label
_atom_site_type_symbol
_atom_site_fract_x
_atom_site_fract_y
_atom_site_fract_z
_atom_site_U_iso_or_equiv
_atom_site_adp_type
_atom_site_occupancy
_atom_site_symmetry_multiplicity
_atom_site_calc_flag
_atom_site_refinement_flags
Cl1 Cl 0.07924(9) -0.17039(9) 0.46336(5) 0.0327(2) Uani 1 1 d .
Cl2 Cl 0.20163(10) 0.14201(11) 0.36097(5) 0.0372(2) Uani 1 1 d .
C1 C 0.4014(4) 0.0172(4) 0.6528(2) 0.0265(7) Uani 1 1 d .
C2 C 0.2031(4) -0.1189(4) 0.6672(2) 0.0348(8) Uani 1 1 d .
H2 H 0.1095 -0.1634 0.6568 0.042 Uiso 1 1 calc R
C3 C 0.2943(4) -0.1421(4) 0.7380(2) 0.0370(8) Uani 1 1 d .
H3 H 0.2756 -0.2059 0.7842 0.044 Uiso 1 1 calc R
C4 C 0.5452(4) -0.0395(5) 0.7924(2) 0.0437(9) Uani 1 1 d .
H4A H 0.5281 -0.1047 0.8407 0.066 Uiso 1 1 calc R
H4B H 0.5560 0.0695 0.8101 0.066 Uiso 1 1 calc R
H4C H 0.6339 -0.0740 0.7681 0.066 Uiso 1 1 calc R
C5 C 0.4075(4) 0.2983(4) 0.58182(19) 0.0263(7) Uani 1 1 d .
C6 C 0.2220(4) 0.4265(4) 0.5222(2) 0.0331(8) Uani 1 1 d .
H6 H 0.1328 0.4487 0.4913 0.040 Uiso 1 1 calc R
C7 C 0.3122(4) 0.5345(4) 0.5603(2) 0.0353(8) Uani 1 1 d .
H7 H 0.2975 0.6440 0.5608 0.042 Uiso 1 1 calc R
C8 C 0.5513(5) 0.5234(5) 0.6538(3) 0.0482(10) Uani 1 1 d .
H8A H 0.5406 0.6370 0.6541 0.072 Uiso 1 1 calc R
H8B H 0.6447 0.4959 0.6327 0.072 Uiso 1 1 calc R
H8C H 0.5475 0.4833 0.7106 0.072 Uiso 1 1 calc R
N1 N 0.2712(3) -0.0191(3) 0.61306(17) 0.0284(6) Uani 1 1 d .
N2 N 0.4196(3) -0.0536(3) 0.72888(17) 0.0297(6) Uani 1 1 d .
N3 N 0.2815(3) 0.2767(3) 0.53562(17) 0.0275(6) Uani 1 1 d .
N4 N 0.4312(3) 0.4531(3) 0.59890(18) 0.0308(6) Uani 1 1 d .
S1 S 0.53341(9) 0.14670(10) 0.61386(6) 0.0329(2) Uani 1 1 d .
Cu Cu 0.19231(4) 0.06733(5) 0.49844(2) 0.02597(15) Uani 1 1 d .

loop_
_atom_site_aniso_label
_atom_site_aniso_U_11
_atom_site_aniso_U_22
_atom_site_aniso_U_33
_atom_site_aniso_U_23
_atom_site_aniso_U_13
_atom_site_aniso_U_12
Cl1 0.0326(4) 0.0241(4) 0.0407(4) -0.0074(3) -0.0013(3) -0.0028(3)
Cl2 0.0435(5) 0.0400(5) 0.0277(4) 0.0022(3) 0.0006(4) -0.0054(4)
C1 0.0267(16) 0.0261(16) 0.0260(16) 0.0005(13) -0.0028(13) 0.0004(13)
C2 0.0339(18) 0.0342(19) 0.0365(18) 0.0005(15) 0.0042(15) -0.0097(15)
C3 0.043(2) 0.0375(19) 0.0316(18) 0.0057(15) 0.0096(16) -0.0068(17)
C4 0.040(2) 0.056(2) 0.0334(19) 0.0070(18) -0.0097(16) -0.0049(19)
C5 0.0263(16) 0.0258(16) 0.0266(16) 0.0003(13) 0.0010(13) -0.0033(14)
C6 0.0327(18) 0.0292(18) 0.0364(18) 0.0047(14) -0.0033(15) 0.0068(15)
C7 0.047(2) 0.0218(17) 0.0374(19) 0.0021(14) 0.0030(17) 0.0025(16)
C8 0.049(2) 0.043(2) 0.051(2) -0.0042(18) -0.0053(19) -0.021(2)
N1 0.0301(14) 0.0268(14) 0.0276(14) 0.0027(11) -0.0027(12) -0.0036(12)
N2 0.0295(14) 0.0367(16) 0.0227(13) 0.0043(12) -0.0001(11) 0.0002(13)
N3 0.0292(14) 0.0242(13) 0.0281(13) 0.0024(11) -0.0055(11) 0.0027(12)
N4 0.0342(15) 0.0268(15) 0.0313(14) -0.0005(12) 0.0010(12) -0.0070(13)
S1 0.0235(4) 0.0321(5) 0.0428(5) 0.0092(4) 0.0000(4) -0.0003(4)
Cu 0.0283(2) 0.0223(2) 0.0265(2) -0.00051(15) -0.00364(16) -0.00244(16)

loop_
_atom_type_symbol
_atom_type_description
_atom_type_scat_dispersion_real
_atom_type_scat_dispersion_imag
_atom_type_scat_source
C C 0.0033 0.0016 'International Tables Vol C Tables 4.2.6.8 and 6.1.1.4'
H H 0.0000 0.0000 'International Tables Vol C Tables 4.2.6.8 and 6.1.1.4'
N N 0.0061 0.0033 'International Tables Vol C Tables 4.2.6.8 and 6.1.1.4'
S S 0.1246 0.1234 'International Tables Vol C Tables 4.2.6.8 and 6.1.1.4'
Cu Cu 0.3201 1.2651 'International Tables Vol C Tables 4.2.6.8 and 6.1.1.4'
Cl Cl 0.1484 0.1585 'International Tables Vol C Tables 4.2.6.8 and 6.1.1.4'

loop_
_geom_angle_atom_site_label_1
_geom_angle_atom_site_label_2
_geom_angle_atom_site_label_3
_geom_angle
_geom_angle_site_symmetry_3
Cu Cl1 Cu 93.67(3) 3_556
N1 C1 N2 111.4(3) .
N1 C1 S1 125.4(2) .
N2 C1 S1 123.1(2) .
C3 C2 N1 109.0(3) .
C3 C2 H2 125.5 .
N1 C2 H2 125.5 .
C2 C3 N2 107.2(3) .
C2 C3 H3 126.4 .
N2 C3 H3 126.4 .
N2 C4 H4A 109.5 .
N2 C4 H4B 109.5 .
H4A C4 H4B 109.5 .
N2 C4 H4C 109.5 .
H4A C4 H4C 109.5 .
H4B C4 H4C 109.5 .
N3 C5 N4 111.3(3) .
N3 C5 S1 125.1(3) .
N4 C5 S1 123.6(2) .
C7 C6 N3 109.4(3) .
C7 C6 H6 125.3 .
N3 C6 H6 125.3 .
C6 C7 N4 107.1(3) .
C6 C7 H7 126.5 .
N4 C7 H7 126.5 .
N4 C8 H8A 109.5 .
N4 C8 H8B 109.5 .
H8A C8 H8B 109.5 .
N4 C8 H8C 109.5 .
H8A C8 H8C 109.5 .
H8B C8 H8C 109.5 .
C1 N1 C2 105.7(3) .
C1 N1 Cu 125.4(2) .
C2 N1 Cu 128.9(2) .
C1 N2 C3 106.7(3) .
C1 N2 C4 127.9(3) .
C3 N2 C4 125.4(3) .
C5 N3 C6 105.7(3) .
C5 N3 Cu 126.5(2) .
C6 N3 Cu 127.7(2) .
C5 N4 C7 106.5(3) .
C5 N4 C8 127.6(3) .
C7 N4 C8 125.7(3) .
C5 S1 C1 96.03(15) .
N3 Cu N1 86.94(11) .
N3 Cu Cl2 89.62(8) .
N1 Cu Cl2 156.45(9) .
N3 Cu Cl1 175.99(8) .
N1 Cu Cl1 91.38(8) .
Cl2 Cu Cl1 93.37(3) .
N3 Cu Cl1 90.40(8) 3_556
N1 Cu Cl1 100.45(8) 3_556
Cl2 Cu Cl1 102.87(3) 3_556
Cl1 Cu Cl1 86.33(3) 3_556

loop_
_geom_bond_atom_site_label_1
_geom_bond_atom_site_label_2
_geom_bond_distance
_geom_bond_site_symmetry_2
Cl1 Cu 2.2931(9) .
Cl1 Cu 2.7159(10) 3_556
Cl2 Cu 2.2624(10) .
C1 N1 1.328(4) .
C1 N2 1.338(4) .
C1 S1 1.760(3) .
C2 C3 1.350(5) .
C2 N1 1.375(4) .
C2 H2 0.9300 .
C3 N2 1.373(5) .
C3 H3 0.9300 .
C4 N2 1.462(4) .
C4 H4A 0.9600 .
C4 H4B 0.9600 .
C4 H4C 0.9600 .
C5 N3 1.319(4) .
C5 N4 1.343(4) .
C5 S1 1.758(3) .
C6 C7 1.333(5) .
C6 N3 1.379(4) .
C6 H6 0.9300 .
C7 N4 1.378(5) .
C7 H7 0.9300 .
C8 N4 1.462(5) .
C8 H8A 0.9600 .
C8 H8B 0.9600 .
C8 H8C 0.9600 .
N1 Cu 2.026(3) .
N3 Cu 2.005(3) .
Cu Cl1 2.7159(10) 3_556

loop_
_geom_torsion_atom_site_label_1
_geom_torsion_atom_site_label_2
_geom_torsion_atom_site_label_3
_geom_torsion_atom_site_label_4
_geom_torsion
_geom_torsion_site_symmetry_1
_geom_torsion_site_symmetry_4
N1 C2 C3 N2 1.1(4) . .
N3 C6 C7 N4 0.0(4) . .
N2 C1 N1 C2 -0.1(4) . .
S1 C1 N1 C2 -178.1(3) . .
N2 C1 N1 Cu 177.5(2) . .
S1 C1 N1 Cu -0.5(4) . .
C3 C2 N1 C1 -0.6(4) . .
C3 C2 N1 Cu -178.1(2) . .
N1 C1 N2 C3 0.7(4) . .
S1 C1 N2 C3 178.8(3) . .
N1 C1 N2 C4 -177.9(3) . .
S1 C1 N2 C4 0.2(5) . .
C2 C3 N2 C1 -1.1(4) . .
C2 C3 N2 C4 177.6(4) . .
N4 C5 N3 C6 0.3(4) . .
S1 C5 N3 C6 -177.2(2) . .
N4 C5 N3 Cu -176.9(2) . .
S1 C5 N3 Cu 5.6(4) . .
C7 C6 N3 C5 -0.2(4) . .
C7 C6 N3 Cu 177.0(2) . .
N3 C5 N4 C7 -0.3(4) . .
S1 C5 N4 C7 177.2(2) . .
N3 C5 N4 C8 174.5(3) . .
S1 C5 N4 C8 -8.0(5) . .
C6 C7 N4 C5 0.2(4) . .
C6 C7 N4 C8 -174.7(3) . .
N3 C5 S1 C1 -48.9(3) . .
N4 C5 S1 C1 133.9(3) . .
N1 C1 S1 C5 45.9(3) . .
N2 C1 S1 C5 -131.9(3) . .
C5 N3 Cu N1 36.7(3) . .
C6 N3 Cu N1 -139.9(3) . .
C5 N3 Cu Cl2 -120.0(3) . .
C6 N3 Cu Cl2 63.4(3) . .
C5 N3 Cu Cl1 101.9(11) . .
C6 N3 Cu Cl1 -74.7(12) . .
C5 N3 Cu Cl1 137.2(3) . 3_556
C6 N3 Cu Cl1 -39.5(3) . 3_556
C1 N1 Cu N3 -39.1(3) . .
C2 N1 Cu N3 137.9(3) . .
C1 N1 Cu Cl2 42.9(4) . .
C2 N1 Cu Cl2 -140.1(3) . .
C1 N1 Cu Cl1 144.6(3) . .
C2 N1 Cu Cl1 -38.4(3) . .
C1 N1 Cu Cl1 -128.9(3) . 3_556
C2 N1 Cu Cl1 48.1(3) . 3_556
Cu Cl1 Cu N3 35.3(11) 3_556 .
Cu Cl1 Cu N1 100.38(8) 3_556 .
Cu Cl1 Cu Cl2 -102.70(4) 3_556 .
Cu Cl1 Cu Cl1 0.0 3_556 3_556
